data_4088363
loop_
_publ_author_name
'Wurm, Thomas'
'Mulks, Florian'
'B\"ohling, Constantin R. N.'
'Riedel, Dominic'
'Zargaran, Poorya'
'Rudolph, Matthias'
'Rominger, Frank'
'Hashmi, A. Stephen K.'

_publ_section_title
;
 Synthesis of Different Classes of Six-Membered Gold(I) NHC Complexes by
 the Isonitrile Route
;
_journal_issue 8
_journal_name_full Organometallics
_journal_page_first 1070
_journal_paper_doi 10.1021/acs.organomet.6b00023
_journal_volume 35
_journal_year 2016
_chemical_absolute_configuration unk
_chemical_formula_sum 'C34 H49 Cl4 N3 Pd'
_chemical_formula_weight 747.96
_chemical_name_common '11 in manuscript'
_space_group_crystal_system monoclinic
_space_group_IT_number 4
_space_group_name_Hall 'P 2yb'
_space_group_name_H-M_alt 'P 1 21 1'
_atom_sites_solution_hydrogens geom
_audit_creation_method SHELXL-2014/7
_cell_angle_alpha 90
_cell_angle_beta 105.961(5)
_cell_angle_gamma 90
_cell_formula_units_Z 2
_cell_length_a 10.280(3)
_cell_length_b 15.250(4)
_cell_length_c 12.261(3)
_cell_measurement_reflns_used 3274
_cell_measurement_temperature 200(2)
_cell_measurement_theta_max 21.20
_cell_measurement_theta_min 2.18
_cell_volume 1848.1(9)
_computing_cell_refinement 'Bruker SAINT'
_computing_data_collection 'Bruker APEX'
_computing_data_reduction 'Bruker SAINT'
_computing_molecular_graphics 'Bruker SHELXTL'
_computing_publication_material 'Bruker SHELXTL'
_computing_structure_refinement 'SHELXL-2014/7 (Sheldrick, 2014)'
_computing_structure_solution 'SHELXS-97 (Sheldrick, 2008)'
_diffrn_ambient_temperature 200(2)
_diffrn_measured_fraction_theta_full 1.000
_diffrn_measured_fraction_theta_max 0.997
_diffrn_measurement_device_type 'Bruker APEX'
_diffrn_measurement_method '\w scans'
_diffrn_radiation_type MoK\a
_diffrn_radiation_wavelength 0.71073
_diffrn_reflns_av_R_equivalents 0.0601
_diffrn_reflns_av_unetI/netI 0.0932
_diffrn_reflns_Laue_measured_fraction_full 1.000
_diffrn_reflns_Laue_measured_fraction_max 0.997
_diffrn_reflns_limit_h_max 13
_diffrn_reflns_limit_h_min -13
_diffrn_reflns_limit_k_max 20
_diffrn_reflns_limit_k_min -20
_diffrn_reflns_limit_l_max 16
_diffrn_reflns_limit_l_min -16
_diffrn_reflns_number 19150
_diffrn_reflns_point_group_measured_fraction_full 1.000
_diffrn_reflns_point_group_measured_fraction_max 0.997
_diffrn_reflns_theta_full 25.242
_diffrn_reflns_theta_max 28.351
_diffrn_reflns_theta_min 1.728
_exptl_absorpt_coefficient_mu 0.817
_exptl_absorpt_correction_T_max 0.9703
_exptl_absorpt_correction_T_min 0.7446
_exptl_absorpt_correction_type multi-scan
_exptl_absorpt_process_details
;
Sheldrick, G. M. (2008). <i>SADABS</i>. University of G\"ottingen, Germany.
;
_exptl_crystal_colour colourless
_exptl_crystal_density_diffrn 1.344
_exptl_crystal_description polyhedron
_exptl_crystal_F_000 776
_exptl_crystal_size_max 0.180
_exptl_crystal_size_mid 0.070
_exptl_crystal_size_min 0.050
_refine_diff_density_max 1.739
_refine_diff_density_min -1.924
_refine_diff_density_rms 0.128
_refine_ls_abs_structure_details
; 
 Refined as an inversion twin. 
;
_refine_ls_abs_structure_Flack 0.32(8)
_refine_ls_extinction_method none
_refine_ls_goodness_of_fit_ref 1.102
_refine_ls_hydrogen_treatment constr
_refine_ls_matrix_type full
_refine_ls_number_parameters 380
_refine_ls_number_reflns 9017
_refine_ls_number_restraints 322
_refine_ls_restrained_S_all 1.097
_refine_ls_R_factor_all 0.0973
_refine_ls_R_factor_gt 0.0770
_refine_ls_shift/su_max 0.001
_refine_ls_shift/su_mean 0.000
_refine_ls_structure_factor_coef Fsqd
_refine_ls_weighting_details 'w=1/[\s^2^(Fo^2^)+(0.0754P)^2^+2.3310P] where P=(Fo^2^+2Fc^2^)/3'
_refine_ls_weighting_scheme calc
_refine_ls_wR_factor_gt 0.1656
_refine_ls_wR_factor_ref 0.1752
_reflns_Friedel_coverage 0.929
_reflns_Friedel_fraction_full 1.000
_reflns_Friedel_fraction_max 0.997
_reflns_number_gt 7318
_reflns_number_total 9017
_reflns_threshold_expression 'I > 2\s(I)'
_cod_data_source_file om6b00023_si_003.cif
_cod_data_source_block dr66
_cod_original_cell_volume 1848.0(8)
_cod_original_sg_symbol_H-M 'P 21'
_cod_database_code 4088363
_shelx_shelxl_version_number 2014/7
_shelx_space_group_comment
; 
The symmetry employed for this shelxl refinement is uniquely defined 
by the following loop, which should always be used as a source of 
symmetry information in preference to the above space-group names. 
They are only intended as comments. 
;
_shelx_estimated_absorpt_t_min 0.867
_shelx_estimated_absorpt_t_max 0.960

loop_
_space_group_symop_operation_xyz
'x, y, z'
'-x, y+1/2, -z'

loop_
_atom_site_label
_atom_site_type_symbol
_atom_site_fract_x
_atom_site_fract_y
_atom_site_fract_z
_atom_site_U_iso_or_equiv
_atom_site_adp_type
_atom_site_occupancy
_atom_site_site_symmetry_order
_atom_site_calc_flag
_atom_site_refinement_flags_posn
_atom_site_refinement_flags_adp
Pd1 Pd 0.48746(6) 0.52641(6) 1.02360(5) 0.02602(18) Uani 1 1 d . U
Cl1 Cl 0.7121(3) 0.5701(2) 1.0339(3) 0.0426(7) Uani 1 1 d . U
Cl2 Cl 0.5219(2) 0.5333(4) 1.2172(2) 0.0508(8) Uani 1 1 d . U
C1 C 0.2941(9) 0.4945(7) 1.0107(8) 0.0278(19) Uani 1 1 d . U
N2 N 0.2615(10) 0.4110(7) 1.0160(10) 0.041(3) Uani 1 1 d . U
C3 C 0.1199(13) 0.3804(10) 1.0133(17) 0.076(4) Uani 1 1 d . U
H3 H 0.0948 0.3354 0.9518 0.091 Uiso 1 1 calc R U
C4 C 0.0238(14) 0.4540(12) 0.976(2) 0.124(8) Uani 1 1 d . U
H4A H -0.0132 0.4487 0.8924 0.149 Uiso 1 1 calc R U
H4B H -0.0526 0.4442 1.0089 0.149 Uiso 1 1 calc R U
C5 C 0.0612(11) 0.5324(14) 0.9964(18) 0.101(6) Uani 1 1 d . U
H5A H 0.0483 0.5478 1.0712 0.122 Uiso 1 1 calc R U
H5B H -0.0013 0.5697 0.9393 0.122 Uiso 1 1 calc R U
N6 N 0.2023(8) 0.5577(6) 0.9983(9) 0.042(2) Uani 1 1 d . U
C7 C 0.3545(12) 0.3368(8) 1.0308(11) 0.045(3) Uani 1 1 d . U
H7A H 0.4458 0.3581 1.0320 0.054 Uiso 1 1 calc R U
H7B H 0.3238 0.2961 0.9659 0.054 Uiso 1 1 calc R U
C8 C 0.3615(12) 0.2892(8) 1.1382(12) 0.049(3) Uani 1 1 d . U
H8A H 0.4008 0.3282 1.2035 0.059 Uiso 1 1 calc R U
H8B H 0.4217 0.2377 1.1443 0.059 Uiso 1 1 calc R U
C9 C 0.2226(13) 0.2588(9) 1.1432(14) 0.057(4) Uani 1 1 d . U
H9A H 0.2284 0.2356 1.2198 0.069 Uiso 1 1 calc R U
H9B H 0.1906 0.2110 1.0876 0.069 Uiso 1 1 calc R U
C10 C 0.1220(14) 0.3352(11) 1.1165(17) 0.079(5) Uani 1 1 d . U
H10A H 0.0302 0.3124 1.1108 0.095 Uiso 1 1 calc R U
H10B H 0.1455 0.3775 1.1802 0.095 Uiso 1 1 calc R U
C21 C 0.2338(11) 0.6495(8) 0.9896(14) 0.042(3) Uani 1 1 d . U
C22 C 0.2603(12) 0.7002(9) 1.0908(14) 0.059(3) Uani 1 1 d . U
C23 C 0.2888(14) 0.7905(10) 1.0828(18) 0.071(4) Uani 1 1 d . U
H23 H 0.3046 0.8272 1.1478 0.085 Uiso 1 1 calc R U
C24 C 0.2932(13) 0.8237(10) 0.9821(17) 0.073(4) Uani 1 1 d . U
H24 H 0.3163 0.8838 0.9784 0.087 Uiso 1 1 calc R U
C25 C 0.2655(13) 0.7740(10) 0.8837(17) 0.067(4) Uani 1 1 d . U
H25 H 0.2658 0.8006 0.8137 0.081 Uiso 1 1 calc R U
C26 C 0.2372(11) 0.6853(8) 0.8880(13) 0.052(3) Uani 1 1 d . U
C27 C 0.2398(14) 0.6676(11) 1.2018(15) 0.070(4) Uani 1 1 d . U
H27 H 0.2438 0.6020 1.2020 0.084 Uiso 1 1 calc R U
C29 C 0.1936(12) 0.6337(9) 0.7780(13) 0.054(3) Uani 1 1 d . U
H29 H 0.2027 0.5700 0.7979 0.064 Uiso 1 1 calc R U
C30 C 0.4616(10) 0.4947(6) 0.8692(7) 0.026(2) Uani 1 1 d . U
N30 N 0.4464(9) 0.4695(6) 0.7771(7) 0.0340(19) Uani 1 1 d . U
C31 C 0.4228(11) 0.4391(8) 0.6642(9) 0.035(2) Uani 1 1 d . U
C32 C 0.3261(12) 0.3749(8) 0.6263(10) 0.042(2) Uani 1 1 d . U
C33 C 0.3091(16) 0.3491(12) 0.5151(12) 0.069(4) Uani 1 1 d . U
H33 H 0.2453 0.3042 0.4850 0.083 Uiso 1 1 calc R U
C34 C 0.3788(19) 0.3847(14) 0.4470(13) 0.088(6) Uani 1 1 d . U
H34 H 0.3628 0.3655 0.3707 0.106 Uiso 1 1 calc R U
C35 C 0.4747(15) 0.4500(13) 0.4902(10) 0.069(4) Uani 1 1 d . U
H35 H 0.5218 0.4761 0.4418 0.083 Uiso 1 1 calc R U
C36 C 0.5014(12) 0.4766(9) 0.5983(9) 0.045(3) Uani 1 1 d . U
C37 C 0.2468(14) 0.3365(10) 0.7020(12) 0.054(3) Uani 1 1 d . U
H37 H 0.2913 0.3561 0.7813 0.065 Uiso 1 1 calc R U
C39 C 0.6120(12) 0.5460(9) 0.6505(10) 0.053(3) Uani 1 1 d . U
H39 H 0.5805 0.5786 0.7093 0.064 Uiso 1 1 calc R U
C271 C 0.1008(17) 0.6952(14) 1.2126(18) 0.095(6) Uani 1 1 d . U
H27A H 0.0892 0.6736 1.2847 0.143 Uiso 1 1 calc R U
H27B H 0.0941 0.7593 1.2106 0.143 Uiso 1 1 calc R U
H27C H 0.0301 0.6704 1.1496 0.143 Uiso 1 1 calc R U
C272 C 0.353(2) 0.7021(16) 1.3052(19) 0.115(7) Uani 1 1 d . U
H27D H 0.3368 0.6800 1.3755 0.172 Uiso 1 1 calc R U
H27E H 0.4410 0.6816 1.2997 0.172 Uiso 1 1 calc R U
H27F H 0.3513 0.7663 1.3056 0.172 Uiso 1 1 calc R U
C291 C 0.0443(14) 0.6510(13) 0.7168(15) 0.077(5) Uani 1 1 d . U
H29A H 0.0184 0.6172 0.6462 0.116 Uiso 1 1 calc R U
H29B H -0.0121 0.6333 0.7658 0.116 Uiso 1 1 calc R U
H29C H 0.0311 0.7137 0.6994 0.116 Uiso 1 1 calc R U
C292 C 0.2775(16) 0.6514(11) 0.6930(15) 0.071(4) Uani 1 1 d . U
H29D H 0.2424 0.6155 0.6249 0.106 Uiso 1 1 calc R U
H29E H 0.2709 0.7135 0.6720 0.106 Uiso 1 1 calc R U
H29F H 0.3724 0.6362 0.7283 0.106 Uiso 1 1 calc R U
C371 C 0.1028(18) 0.3725(13) 0.6689(18) 0.092(6) Uani 1 1 d . U
H37A H 0.1056 0.4367 0.6692 0.137 Uiso 1 1 calc R U
H37B H 0.0549 0.3516 0.5929 0.137 Uiso 1 1 calc R U
H37C H 0.0555 0.3522 0.7235 0.137 Uiso 1 1 calc R U
C372 C 0.244(2) 0.2381(13) 0.702(2) 0.120(8) Uani 1 1 d . U
H37D H 0.1916 0.2175 0.7525 0.180 Uiso 1 1 calc R U
H37E H 0.2028 0.2168 0.6249 0.180 Uiso 1 1 calc R U
H37F H 0.3371 0.2157 0.7288 0.180 Uiso 1 1 calc R U
C391 C 0.6334(18) 0.6112(12) 0.5699(14) 0.081(5) Uani 1 1 d . U
H39A H 0.5473 0.6399 0.5329 0.121 Uiso 1 1 calc R U
H39B H 0.6985 0.6552 0.6103 0.121 Uiso 1 1 calc R U
H39C H 0.6687 0.5823 0.5126 0.121 Uiso 1 1 calc R U
C392 C 0.7365(16) 0.4993(12) 0.7106(16) 0.096(6) Uani 1 1 d . U
H39D H 0.7156 0.4566 0.7632 0.143 Uiso 1 1 calc R U
H39E H 0.7734 0.4686 0.6555 0.143 Uiso 1 1 calc R U
H39F H 0.8032 0.5415 0.7532 0.143 Uiso 1 1 calc R U
C41 C 1.138(2) -0.0133(15) 0.6762(18) 0.106(6) Uani 1 1 d . U
H41A H 1.1677 -0.0296 0.7574 0.127 Uiso 1 1 calc R U
H41B H 1.1804 0.0435 0.6670 0.127 Uiso 1 1 calc R U
Cl11 Cl 0.9704(8) -0.0026(11) 0.6357(10) 0.255(8) Uani 1 1 d . U
Cl12 Cl 1.1907(8) -0.0939(5) 0.5952(6) 0.134(2) Uani 1 1 d . U

loop_
_atom_site_aniso_label
_atom_site_aniso_U_11
_atom_site_aniso_U_22
_atom_site_aniso_U_33
_atom_site_aniso_U_23
_atom_site_aniso_U_13
_atom_site_aniso_U_12
Pd1 0.0175(3) 0.0347(3) 0.0270(3) 0.0016(5) 0.0081(2) 0.0000(4)
Cl1 0.0221(11) 0.0527(16) 0.0548(17) -0.0006(13) 0.0139(11) -0.0062(11)
Cl2 0.0366(11) 0.084(2) 0.0319(11) 0.002(2) 0.0094(9) 0.009(2)
C1 0.016(4) 0.041(4) 0.027(4) -0.001(3) 0.007(3) -0.004(3)
N2 0.018(4) 0.046(5) 0.054(6) 0.007(4) 0.001(4) -0.010(3)
C3 0.026(5) 0.059(7) 0.141(12) 0.038(7) 0.021(6) -0.005(5)
C4 0.025(6) 0.068(7) 0.27(2) 0.056(9) 0.021(8) 0.002(5)
C5 0.024(4) 0.061(7) 0.224(19) 0.040(10) 0.043(7) 0.001(6)
N6 0.008(3) 0.040(4) 0.078(7) -0.001(4) 0.010(3) 0.000(3)
C7 0.035(5) 0.040(5) 0.063(7) 0.006(5) 0.020(5) -0.005(4)
C8 0.039(6) 0.043(7) 0.071(8) 0.018(6) 0.023(5) 0.004(5)
C9 0.043(6) 0.053(7) 0.081(9) 0.022(7) 0.028(6) -0.003(5)
C10 0.043(7) 0.060(8) 0.146(12) 0.028(8) 0.048(7) -0.001(6)
C21 0.005(4) 0.034(5) 0.081(6) -0.001(4) -0.001(4) 0.005(3)
C22 0.025(5) 0.050(6) 0.100(7) -0.021(5) 0.010(5) 0.004(4)
C23 0.037(7) 0.047(7) 0.127(10) -0.024(6) 0.019(7) 0.002(5)
C24 0.027(6) 0.052(7) 0.138(10) -0.015(6) 0.020(7) -0.004(5)
C25 0.036(7) 0.046(6) 0.123(10) 0.001(5) 0.026(6) -0.005(5)
C26 0.022(5) 0.044(5) 0.089(6) 0.002(4) 0.014(5) 0.001(4)
C27 0.044(7) 0.073(9) 0.093(8) -0.020(6) 0.017(6) 0.016(6)
C29 0.032(5) 0.049(7) 0.080(7) 0.009(5) 0.015(5) 0.002(5)
C30 0.026(4) 0.034(5) 0.021(4) 0.005(3) 0.011(3) 0.001(3)
N30 0.032(4) 0.043(5) 0.030(4) 0.005(3) 0.012(3) 0.001(4)
C31 0.035(5) 0.045(5) 0.027(4) 0.001(4) 0.012(4) 0.002(4)
C32 0.037(5) 0.053(6) 0.039(5) -0.009(4) 0.016(4) -0.001(4)
C33 0.064(8) 0.094(10) 0.053(6) -0.030(6) 0.024(6) -0.031(8)
C34 0.085(11) 0.137(13) 0.050(7) -0.035(8) 0.030(7) -0.046(10)
C35 0.066(8) 0.120(11) 0.026(5) -0.006(6) 0.021(5) -0.031(8)
C36 0.042(5) 0.070(7) 0.027(4) 0.002(4) 0.013(4) -0.013(5)
C37 0.054(7) 0.061(7) 0.055(7) 0.000(6) 0.028(6) -0.008(5)
C39 0.050(6) 0.071(9) 0.038(5) 0.007(5) 0.011(4) -0.018(5)
C271 0.055(8) 0.123(16) 0.113(13) -0.009(12) 0.032(8) 0.032(8)
C272 0.073(10) 0.133(17) 0.123(12) -0.052(11) 0.003(9) 0.033(10)
C291 0.035(6) 0.095(12) 0.096(11) -0.002(9) 0.007(6) 0.004(6)
C292 0.063(9) 0.060(9) 0.093(10) 0.024(8) 0.029(8) 0.011(7)
C371 0.069(8) 0.090(12) 0.136(16) 0.027(11) 0.063(9) 0.008(8)
C372 0.126(17) 0.067(8) 0.20(2) 0.025(9) 0.102(17) 0.009(8)
C391 0.078(10) 0.092(10) 0.068(9) 0.028(8) 0.011(8) -0.023(8)
C392 0.050(7) 0.108(14) 0.116(12) 0.046(10) 0.002(7) -0.020(7)
C41 0.073(10) 0.130(14) 0.108(14) -0.020(11) 0.014(9) -0.031(9)
Cl11 0.092(5) 0.41(2) 0.248(10) -0.165(13) 0.016(5) -0.023(7)
Cl12 0.131(5) 0.127(5) 0.125(5) -0.012(4) 0.001(4) 0.003(4)

loop_
_atom_type_symbol
_atom_type_description
_atom_type_scat_dispersion_real
_atom_type_scat_dispersion_imag
_atom_type_scat_source
C C 0.0033 0.0016 'International Tables Vol C Tables 4.2.6.8 and 6.1.1.4'
H H 0.0000 0.0000 'International Tables Vol C Tables 4.2.6.8 and 6.1.1.4'
N N 0.0061 0.0033 'International Tables Vol C Tables 4.2.6.8 and 6.1.1.4'
Cl Cl 0.1484 0.1585 'International Tables Vol C Tables 4.2.6.8 and 6.1.1.4'
Pd Pd -0.9988 1.0072 'International Tables Vol C Tables 4.2.6.8 and 6.1.1.4'

loop_
_geom_angle_atom_site_label_1
_geom_angle_atom_site_label_2
_geom_angle_atom_site_label_3
_geom_angle
C30 Pd1 C1 89.7(4)
C30 Pd1 Cl2 167.9(3)
C1 Pd1 Cl2 87.7(3)
C30 Pd1 Cl1 89.5(3)
C1 Pd1 Cl1 177.3(3)
Cl2 Pd1 Cl1 93.50(11)
N2 C1 N6 121.5(9)
N2 C1 Pd1 119.1(8)
N6 C1 Pd1 119.3(7)
C1 N2 C7 125.9(10)
C1 N2 C3 123.2(11)
C7 N2 C3 110.8(10)
C10 C3 C4 119.1(17)
C10 C3 N2 110.2(12)
C4 C3 N2 109.1(12)
C10 C3 H3 105.9
C4 C3 H3 105.9
N2 C3 H3 105.9
C5 C4 C3 121.0(15)
C5 C4 H4A 107.1
C3 C4 H4A 107.1
C5 C4 H4B 107.1
C3 C4 H4B 107.1
H4A C4 H4B 106.8
C4 C5 N6 119.3(17)
C4 C5 H5A 107.5
N6 C5 H5A 107.5
C4 C5 H5B 107.5
N6 C5 H5B 107.5
H5A C5 H5B 107.0
C1 N6 C21 123.0(8)
C1 N6 C5 118.1(11)
C21 N6 C5 119.0(11)
N2 C7 C8 111.1(10)
N2 C7 H7A 109.4
C8 C7 H7A 109.4
N2 C7 H7B 109.4
C8 C7 H7B 109.4
H7A C7 H7B 108.0
C7 C8 C9 111.6(11)
C7 C8 H8A 109.3
C9 C8 H8A 109.3
C7 C8 H8B 109.3
C9 C8 H8B 109.3
H8A C8 H8B 108.0
C8 C9 C10 110.3(11)
C8 C9 H9A 109.6
C10 C9 H9A 109.6
C8 C9 H9B 109.6
C10 C9 H9B 109.6
H9A C9 H9B 108.1
C3 C10 C9 113.6(14)
C3 C10 H10A 108.9
C9 C10 H10A 108.9
C3 C10 H10B 108.9
C9 C10 H10B 108.9
H10A C10 H10B 107.7
C26 C21 C22 122.1(13)
C26 C21 N6 120.9(13)
C22 C21 N6 117.0(14)
C23 C22 C21 117.4(16)
C23 C22 C27 117.6(15)
C21 C22 C27 124.3(13)
C24 C23 C22 119.3(17)
C24 C23 H23 120.4
C22 C23 H23 120.4
C23 C24 C25 122.7(16)
C23 C24 H24 118.6
C25 C24 H24 118.6
C24 C25 C26 119.7(17)
C24 C25 H25 120.1
C26 C25 H25 120.1
C21 C26 C25 118.7(15)
C21 C26 C29 121.8(12)
C25 C26 C29 119.0(14)
C22 C27 C271 110.5(13)
C22 C27 C272 111.3(16)
C271 C27 C272 109.9(15)
C22 C27 H27 108.3
C271 C27 H27 108.3
C272 C27 H27 108.3
C26 C29 C291 110.9(12)
C26 C29 C292 115.1(12)
C291 C29 C292 108.0(13)
C26 C29 H29 107.5
C291 C29 H29 107.5
C292 C29 H29 107.5
N30 C30 Pd1 175.5(9)
C30 N30 C31 177.9(10)
C32 C31 C36 124.5(10)
C32 C31 N30 118.4(10)
C36 C31 N30 117.1(10)
C31 C32 C33 114.7(11)
C31 C32 C37 121.8(11)
C33 C32 C37 123.5(12)
C34 C33 C32 123.3(14)
C34 C33 H33 118.4
C32 C33 H33 118.4
C33 C34 C35 119.3(14)
C33 C34 H34 120.4
C35 C34 H34 120.4
C36 C35 C34 121.4(13)
C36 C35 H35 119.3
C34 C35 H35 119.3
C35 C36 C31 116.7(12)
C35 C36 C39 122.7(11)
C31 C36 C39 120.5(10)
C372 C37 C32 113.6(13)
C372 C37 C371 110.2(15)
C32 C37 C371 110.2(12)
C372 C37 H37 107.6
C32 C37 H37 107.6
C371 C37 H37 107.6
C391 C39 C392 113.4(13)
C391 C39 C36 114.4(11)
C392 C39 C36 108.2(12)
C391 C39 H39 106.8
C392 C39 H39 106.8
C36 C39 H39 106.8
C27 C271 H27A 109.5
C27 C271 H27B 109.5
H27A C271 H27B 109.5
C27 C271 H27C 109.5
H27A C271 H27C 109.5
H27B C271 H27C 109.5
C27 C272 H27D 109.5
C27 C272 H27E 109.5
H27D C272 H27E 109.5
C27 C272 H27F 109.5
H27D C272 H27F 109.5
H27E C272 H27F 109.5
C29 C291 H29A 109.5
C29 C291 H29B 109.5
H29A C291 H29B 109.5
C29 C291 H29C 109.5
H29A C291 H29C 109.5
H29B C291 H29C 109.5
C29 C292 H29D 109.5
C29 C292 H29E 109.5
H29D C292 H29E 109.5
C29 C292 H29F 109.5
H29D C292 H29F 109.5
H29E C292 H29F 109.5
C37 C371 H37A 109.5
C37 C371 H37B 109.5
H37A C371 H37B 109.5
C37 C371 H37C 109.5
H37A C371 H37C 109.5
H37B C371 H37C 109.5
C37 C372 H37D 109.5
C37 C372 H37E 109.5
H37D C372 H37E 109.5
C37 C372 H37F 109.5
H37D C372 H37F 109.5
H37E C372 H37F 109.5
C39 C391 H39A 109.5
C39 C391 H39B 109.5
H39A C391 H39B 109.5
C39 C391 H39C 109.5
H39A C391 H39C 109.5
H39B C391 H39C 109.5
C39 C392 H39D 109.5
C39 C392 H39E 109.5
H39D C392 H39E 109.5
C39 C392 H39F 109.5
H39D C392 H39F 109.5
H39E C392 H39F 109.5
Cl11 C41 Cl12 110.8(11)
Cl11 C41 H41A 109.5
Cl12 C41 H41A 109.5
Cl11 C41 H41B 109.5
Cl12 C41 H41B 109.5
H41A C41 H41B 108.1

loop_
_geom_bond_atom_site_label_1
_geom_bond_atom_site_label_2
_geom_bond_distance
Pd1 C30 1.901(9)
Pd1 C1 2.010(9)
Pd1 Cl2 2.304(3)
Pd1 Cl1 2.373(3)
C1 N2 1.322(14)
C1 N6 1.327(12)
N2 C7 1.460(17)
N2 C3 1.521(16)
C3 C10 1.44(2)
C3 C4 1.48(2)
C3 H3 1.0000
C4 C5 1.26(3)
C4 H4A 0.9900
C4 H4B 0.9900
C5 N6 1.495(14)
C5 H5A 0.9900
C5 H5B 0.9900
N6 C21 1.448(16)
C7 C8 1.488(17)
C7 H7A 0.9900
C7 H7B 0.9900
C8 C9 1.518(17)
C8 H8A 0.9900
C8 H8B 0.9900
C9 C10 1.53(2)
C9 H9A 0.9900
C9 H9B 0.9900
C10 H10A 0.9900
C10 H10B 0.9900
C21 C26 1.37(2)
C21 C22 1.42(2)
C22 C23 1.42(2)
C22 C27 1.52(2)
C23 C24 1.35(2)
C23 H23 0.9500
C24 C25 1.39(2)
C24 H24 0.9500
C25 C26 1.389(19)
C25 H25 0.9500
C26 C29 1.52(2)
C27 C271 1.53(2)
C27 C272 1.56(2)
C27 H27 1.0000
C29 C291 1.534(18)
C29 C292 1.55(2)
C29 H29 1.0000
C30 N30 1.161(12)
N30 C31 1.416(13)
C31 C32 1.382(16)
C31 C36 1.411(15)
C32 C33 1.383(17)
C32 C37 1.512(17)
C33 C34 1.35(2)
C33 H33 0.9500
C34 C35 1.40(2)
C34 H34 0.9500
C35 C36 1.340(17)
C35 H35 0.9500
C36 C39 1.557(17)
C37 C372 1.50(2)
C37 C371 1.53(2)
C37 H37 1.0000
C39 C391 1.460(18)
C39 C392 1.47(2)
C39 H39 1.0000
C271 H27A 0.9800
C271 H27B 0.9800
C271 H27C 0.9800
C272 H27D 0.9800
C272 H27E 0.9800
C272 H27F 0.9800
C291 H29A 0.9800
C291 H29B 0.9800
C291 H29C 0.9800
C292 H29D 0.9800
C292 H29E 0.9800
C292 H29F 0.9800
C371 H37A 0.9800
C371 H37B 0.9800
C371 H37C 0.9800
C372 H37D 0.9800
C372 H37E 0.9800
C372 H37F 0.9800
C391 H39A 0.9800
C391 H39B 0.9800
C391 H39C 0.9800
C392 H39D 0.9800
C392 H39E 0.9800
C392 H39F 0.9800
C41 Cl11 1.66(2)
C41 Cl12 1.76(2)
C41 H41A 0.9900
C41 H41B 0.9900

loop_
_geom_torsion_atom_site_label_1
_geom_torsion_atom_site_label_2
_geom_torsion_atom_site_label_3
_geom_torsion_atom_site_label_4
_geom_torsion
N6 C1 N2 C7 -179.2(12)
Pd1 C1 N2 C7 0.1(16)
N6 C1 N2 C3 -2.6(19)
Pd1 C1 N2 C3 176.7(11)
C1 N2 C3 C10 -118.4(14)
C7 N2 C3 C10 58.7(18)
C1 N2 C3 C4 14(2)
C7 N2 C3 C4 -168.9(16)
C10 C3 C4 C5 98(3)
N2 C3 C4 C5 -30(3)
C3 C4 C5 N6 34(4)
N2 C1 N6 C21 -178.5(11)
Pd1 C1 N6 C21 2.1(16)
N2 C1 N6 C5 3.2(18)
Pd1 C1 N6 C5 -176.2(11)
C4 C5 N6 C1 -19(3)
C4 C5 N6 C21 162.5(19)
C1 N2 C7 C8 117.7(13)
C3 N2 C7 C8 -59.3(16)
N2 C7 C8 C9 56.3(15)
C7 C8 C9 C10 -50.7(18)
C4 C3 C10 C9 178.1(15)
N2 C3 C10 C9 -54.8(19)
C8 C9 C10 C3 52(2)
C1 N6 C21 C26 83.5(14)
C5 N6 C21 C26 -98.2(16)
C1 N6 C21 C22 -96.7(14)
C5 N6 C21 C22 81.6(15)
C26 C21 C22 C23 0.9(17)
N6 C21 C22 C23 -178.9(10)
C26 C21 C22 C27 171.4(11)
N6 C21 C22 C27 -8.4(16)
C21 C22 C23 C24 -1.7(18)
C27 C22 C23 C24 -172.9(12)
C22 C23 C24 C25 3(2)
C23 C24 C25 C26 -3(2)
C22 C21 C26 C25 -1.0(17)
N6 C21 C26 C25 178.8(10)
C22 C21 C26 C29 -173.0(11)
N6 C21 C26 C29 6.8(16)
C24 C25 C26 C21 1.8(18)
C24 C25 C26 C29 174.0(12)
C23 C22 C27 C271 75.4(17)
C21 C22 C27 C271 -95.0(17)
C23 C22 C27 C272 -47.0(17)
C21 C22 C27 C272 142.5(13)
C21 C26 C29 C291 93.8(15)
C25 C26 C29 C291 -78.2(15)
C21 C26 C29 C292 -143.2(12)
C25 C26 C29 C292 44.8(16)
C36 C31 C32 C33 -0.7(19)
N30 C31 C32 C33 179.8(12)
C36 C31 C32 C37 179.0(12)
N30 C31 C32 C37 -0.5(17)
C31 C32 C33 C34 -1(2)
C37 C32 C33 C34 178.9(17)
C32 C33 C34 C35 1(3)
C33 C34 C35 C36 2(3)
C34 C35 C36 C31 -4(3)
C34 C35 C36 C39 177.1(17)
C32 C31 C36 C35 3(2)
N30 C31 C36 C35 -177.4(13)
C32 C31 C36 C39 -177.5(12)
N30 C31 C36 C39 2.0(17)
C31 C32 C37 C372 -130.7(17)
C33 C32 C37 C372 49(2)
C31 C32 C37 C371 105.1(16)
C33 C32 C37 C371 -75.2(19)
C35 C36 C39 C391 31(2)
C31 C36 C39 C391 -148.6(14)
C35 C36 C39 C392 -96.7(17)
C31 C36 C39 C392 84.0(16)
